data_1545703
loop_
_publ_author_name
'Nguyen, Andy Ich'
'Wang, Jianing'
'Levine, Daniel S.'
'Ziegler, Micah S.'
'Tilley, T. Don'

_publ_section_title
;
 Synthetic Control and Empirical Prediction of Redox Potentials for Co4O4
 Cubanes over a 1.4 V Range: Implications for Catalyst Design and
 Evaluation of High-Valent Intermediates in Water Oxidation
;
_journal_name_full 'Chem. Sci.'
_journal_paper_doi 10.1039/C7SC00627F
_journal_year 2017
_chemical_formula_moiety 'C28 H28 Cl4 Co4 N4 O12, 3(C H2 Cl2)'
_chemical_formula_sum 'C31 H34 Cl10 Co4 N4 O12'
_chemical_formula_weight 1244.84
_chemical_name_common ain778b
_space_group_crystal_system monoclinic
_space_group_IT_number 14
_space_group_name_Hall '-P 2yn'
_space_group_name_H-M_alt 'P 1 21/n 1'
_symmetry_space_group_name_Hall '-P 2yn'
_symmetry_space_group_name_H-M 'P 1 21/n 1'
_atom_sites_solution_hydrogens geom
_atom_sites_solution_primary iterative
_atom_sites_solution_secondary difmap
_audit_creation_method SHELXL-2014/7
_audit_update_record
;
2017-02-10 deposited with the CCDC.
2017-04-04 downloaded from the CCDC.
;
_cell_angle_alpha 90.000(5)
_cell_angle_beta 110.000(5)
_cell_angle_gamma 90.000(5)
_cell_formula_units_Z 4
_cell_length_a 15.022(5)
_cell_length_b 15.858(5)
_cell_length_c 19.859(5)
_cell_measurement_temperature 100(2)
_cell_volume 4445(2)
_computing_cell_refinement 'Bruker APEX2'
_computing_data_collection 'Bruker APEX2'
_computing_data_reduction 'Bruker APEX2'
_computing_molecular_graphics ORTEP-32
_computing_publication_material WinGX
_computing_structure_refinement 'SHELXL-2014/7 (Sheldrick 2014)'
_computing_structure_solution 'SHELXT-2014/4 (Sheldrick 2014)'
_diffrn_ambient_temperature 100(2)
_diffrn_detector_area_resol_mean 8.366
_diffrn_measured_fraction_theta_full 1.000
_diffrn_measured_fraction_theta_max 0.997
_diffrn_measurement_device_type 'Bruker APEX-II CCD'
_diffrn_measurement_method 'phi and omega scans'
_diffrn_radiation_type MoK\a
_diffrn_radiation_wavelength 0.71073
_diffrn_reflns_av_R_equivalents 0.0459
_diffrn_reflns_av_unetI/netI 0.0278
_diffrn_reflns_Laue_measured_fraction_full 1.000
_diffrn_reflns_Laue_measured_fraction_max 0.997
_diffrn_reflns_limit_h_max 18
_diffrn_reflns_limit_h_min -18
_diffrn_reflns_limit_k_max 19
_diffrn_reflns_limit_k_min -19
_diffrn_reflns_limit_l_max 24
_diffrn_reflns_limit_l_min -24
_diffrn_reflns_number 69889
_diffrn_reflns_point_group_measured_fraction_full 1.000
_diffrn_reflns_point_group_measured_fraction_max 0.997
_diffrn_reflns_theta_full 25.000
_diffrn_reflns_theta_max 25.728
_diffrn_reflns_theta_min 1.482
_diffrn_source 'microfocus sealed tube'
_exptl_absorpt_coefficient_mu 2.129
_exptl_absorpt_correction_type multi-scan
_exptl_absorpt_process_details SADABS
_exptl_crystal_colour black
_exptl_crystal_density_diffrn 1.860
_exptl_crystal_description block
_exptl_crystal_F_000 2488
_exptl_crystal_size_max 0.100
_exptl_crystal_size_mid 0.100
_exptl_crystal_size_min 0.100
_refine_diff_density_max 1.255
_refine_diff_density_min -1.689
_refine_diff_density_rms 0.108
_refine_ls_extinction_method none
_refine_ls_goodness_of_fit_ref 1.035
_refine_ls_hydrogen_treatment constr
_refine_ls_matrix_type full
_refine_ls_number_parameters 569
_refine_ls_number_reflns 8464
_refine_ls_number_restraints 0
_refine_ls_restrained_S_all 1.035
_refine_ls_R_factor_all 0.0518
_refine_ls_R_factor_gt 0.0399
_refine_ls_shift/su_max 0.001
_refine_ls_shift/su_mean 0.000
_refine_ls_structure_factor_coef Fsqd
_refine_ls_weighting_details 'w=1/[\s^2^(Fo^2^)+(0.0385P)^2^+17.7804P] where P=(Fo^2^+2Fc^2^)/3'
_refine_ls_weighting_scheme calc
_refine_ls_wR_factor_gt 0.0922
_refine_ls_wR_factor_ref 0.1009
_reflns_Friedel_coverage 0.000
_reflns_number_gt 7097
_reflns_number_total 8464
_reflns_threshold_expression 'I > 2\s(I)'
_cod_data_source_file c7sc00627f2.cif
_cod_data_source_block shelx
_cod_database_code 1545703
_shelx_shelxl_version_number 2014/7
_shelx_space_group_comment
;
The symmetry employed for this shelxl refinement is uniquely defined
by the following loop, which should always be used as a source of
symmetry information in preference to the above space-group names.
They are only intended as comments.
;
_shelx_estimated_absorpt_t_min 0.815
_shelx_estimated_absorpt_t_max 0.815

loop_
_space_group_symop_operation_xyz
'x, y, z'
'-x+1/2, y+1/2, -z+1/2'
'-x, -y, -z'
'x-1/2, -y-1/2, z-1/2'

loop_
_atom_site_label
_atom_site_type_symbol
_atom_site_fract_x
_atom_site_fract_y
_atom_site_fract_z
_atom_site_U_iso_or_equiv
_atom_site_adp_type
_atom_site_occupancy
_atom_site_site_symmetry_order
_atom_site_calc_flag
_atom_site_refinement_flags_posn
_atom_site_refinement_flags_adp
_atom_site_refinement_flags_occupancy
_atom_site_disorder_assembly
_atom_site_disorder_group
C1 C 0.2076(2) 0.6077(2) 0.66697(19) 0.0153(7) Uani 1 1 d . . . . .
C2 C 0.1390(3) 0.5348(2) 0.6422(2) 0.0202(8) Uani 1 1 d . . . . .
H2A H 0.0749 0.5537 0.6392 0.024 Uiso 1 1 calc R U . . .
H2B H 0.1584 0.4888 0.6780 0.024 Uiso 1 1 calc R U . . .
C3 C 0.1826(2) 0.9136(2) 0.71786(18) 0.0151(7) Uani 1 1 d . . . . .
C4 C 0.1060(3) 0.9760(2) 0.7193(2) 0.0192(8) Uani 1 1 d . . . . .
H4A H 0.1259 1.0340 0.7125 0.023 Uiso 1 1 calc R U . . .
H4B H 0.0974 0.9735 0.7665 0.023 Uiso 1 1 calc R U . . .
C5 C 0.5347(3) 0.9363(2) 0.7899(2) 0.0173(8) Uani 1 1 d . . . . .
C6 C 0.6102(3) 1.0052(3) 0.8135(2) 0.0264(9) Uani 1 1 d . . . . .
H6A H 0.5996 1.0466 0.7743 0.032 Uiso 1 1 calc R U . . .
H6B H 0.6735 0.9797 0.8232 0.032 Uiso 1 1 calc R U . . .
C7 C 0.5534(2) 0.6351(2) 0.7408(2) 0.0165(7) Uani 1 1 d . . . . .
C8 C 0.6310(3) 0.5727(2) 0.7415(2) 0.0225(8) Uani 1 1 d . . . . .
H8A H 0.6275 0.5620 0.6916 0.027 Uiso 1 1 calc R U . . .
H8B H 0.6192 0.5186 0.7619 0.027 Uiso 1 1 calc R U . . .
C9 C 0.4317(3) 0.7332(2) 0.5501(2) 0.0222(8) Uani 1 1 d . . . . .
H9 H 0.4886 0.7477 0.5877 0.027 Uiso 1 1 calc R U . . .
C10 C 0.4304(3) 0.7379(3) 0.4806(2) 0.0274(9) Uani 1 1 d . . . . .
H10 H 0.4852 0.7547 0.4705 0.033 Uiso 1 1 calc R U . . .
C11 C 0.3481(3) 0.7177(3) 0.4262(2) 0.0276(9) Uani 1 1 d . . . . .
H11 H 0.3453 0.7197 0.3777 0.033 Uiso 1 1 calc R U . . .
C12 C 0.2691(3) 0.6944(3) 0.4428(2) 0.0247(9) Uani 1 1 d . . . . .
H12 H 0.2110 0.6817 0.4059 0.030 Uiso 1 1 calc R U . . .
C13 C 0.2764(3) 0.6900(2) 0.5137(2) 0.0201(8) Uani 1 1 d . . . . .
H13 H 0.2228 0.6726 0.5251 0.024 Uiso 1 1 calc R U . . .
C14 C 0.4077(3) 0.9698(2) 0.5910(2) 0.0221(8) Uani 1 1 d . . . . .
H14 H 0.4611 0.9863 0.6308 0.026 Uiso 1 1 calc R U . . .
C15 C 0.3975(3) 1.0020(3) 0.5244(2) 0.0293(10) Uani 1 1 d . . . . .
H15 H 0.4419 1.0416 0.5188 0.035 Uiso 1 1 calc R U . . .
C16 C 0.3221(3) 0.9761(3) 0.4659(2) 0.0301(10) Uani 1 1 d . . . . .
H16 H 0.3148 0.9964 0.4193 0.036 Uiso 1 1 calc R U . . .
C17 C 0.2573(3) 0.9201(3) 0.4763(2) 0.0254(9) Uani 1 1 d . . . . .
H17 H 0.2048 0.9012 0.4369 0.030 Uiso 1 1 calc R U . . .
C18 C 0.2703(3) 0.8922(2) 0.5444(2) 0.0190(8) Uani 1 1 d . . . . .
H18 H 0.2249 0.8548 0.5515 0.023 Uiso 1 1 calc R U . . .
C19 C 0.2705(3) 0.6443(2) 0.8680(2) 0.0184(8) Uani 1 1 d . . . . .
H19 H 0.2695 0.6010 0.8347 0.022 Uiso 1 1 calc R U . . .
C20 C 0.2742(3) 0.6221(2) 0.9359(2) 0.0233(8) Uani 1 1 d . . . . .
H20 H 0.2768 0.5644 0.9494 0.028 Uiso 1 1 calc R U . . .
C21 C 0.2740(3) 0.6846(3) 0.9845(2) 0.0274(9) Uani 1 1 d . . . . .
H21 H 0.2767 0.6705 1.0316 0.033 Uiso 1 1 calc R U . . .
C22 C 0.2699(3) 0.7674(3) 0.9631(2) 0.0265(9) Uani 1 1 d . . . . .
H22 H 0.2691 0.8116 0.9952 0.032 Uiso 1 1 calc R U . . .
C23 C 0.2670(3) 0.7854(2) 0.8944(2) 0.0201(8) Uani 1 1 d . . . . .
H23 H 0.2640 0.8428 0.8800 0.024 Uiso 1 1 calc R U . . .
C24 C 0.5049(3) 0.8101(2) 0.9431(2) 0.0196(8) Uani 1 1 d . . . . .
H24 H 0.4957 0.8661 0.9251 0.024 Uiso 1 1 calc R U . . .
C25 C 0.5239(3) 0.7973(3) 1.0155(2) 0.0233(8) Uani 1 1 d . . . . .
H25 H 0.5271 0.8439 1.0463 0.028 Uiso 1 1 calc R U . . .
C26 C 0.5382(3) 0.7161(3) 1.0428(2) 0.0228(8) Uani 1 1 d . . . . .
H26 H 0.5522 0.7058 1.0924 0.027 Uiso 1 1 calc R U . . .
C27 C 0.5314(3) 0.6501(2) 0.9951(2) 0.0232(8) Uani 1 1 d . . . . .
H27 H 0.5401 0.5935 1.0118 0.028 Uiso 1 1 calc R U . . .
C28 C 0.5118(3) 0.6674(2) 0.9236(2) 0.0192(8) Uani 1 1 d . . . . .
H28 H 0.5071 0.6218 0.8916 0.023 Uiso 1 1 calc R U . . .
C29 C 0.6692(3) 0.7992(3) 0.7004(2) 0.0311(10) Uani 1 1 d . . . . .
H29A H 0.6036 0.7951 0.7009 0.037 Uiso 1 1 calc R U . A 1
H29B H 0.7119 0.7732 0.7451 0.037 Uiso 1 1 calc R U . A 1
C30 C 0.4011(4) 0.4928(3) 0.5583(3) 0.0361(11) Uani 1 1 d . . . . .
H30A H 0.3437 0.5096 0.5687 0.043 Uiso 1 1 calc R U . . .
H30B H 0.4423 0.5431 0.5644 0.043 Uiso 1 1 calc R U . . .
C31 C 0.4798(4) 1.2221(4) 0.7321(3) 0.0483(13) Uani 1 1 d . . . . .
H31A H 0.4330 1.2685 0.7176 0.058 Uiso 1 1 calc R U . . .
H31B H 0.4571 1.1805 0.7597 0.058 Uiso 1 1 calc R U . . .
N1 N 0.3571(2) 0.70952(18) 0.56760(16) 0.0152(6) Uani 1 1 d . . . . .
N2 N 0.3448(2) 0.91580(19) 0.60186(17) 0.0169(6) Uani 1 1 d . . . . .
N3 N 0.2682(2) 0.72543(19) 0.84720(16) 0.0154(6) Uani 1 1 d . . . . .
N4 N 0.4990(2) 0.74613(18) 0.89737(16) 0.0151(6) Uani 1 1 d . . . . .
O1 O 0.27709(16) 0.78113(15) 0.66272(13) 0.0131(5) Uani 1 1 d . . . . .
O2 O 0.44879(16) 0.79301(15) 0.69928(13) 0.0130(5) Uani 1 1 d . . . . .
O3 O 0.37869(16) 0.68628(14) 0.76437(12) 0.0126(5) Uani 1 1 d . . . . .
O4 O 0.36718(16) 0.83569(15) 0.78829(13) 0.0135(5) Uani 1 1 d . . . . .
O5 O 0.27775(17) 0.60848(15) 0.64576(13) 0.0158(5) Uani 1 1 d . . . . .
O6 O 0.18729(17) 0.65984(15) 0.70775(13) 0.0162(5) Uani 1 1 d . . . . .
O7 O 0.17394(17) 0.83966(15) 0.73844(13) 0.0151(5) Uani 1 1 d . . . . .
O8 O 0.24797(17) 0.94321(15) 0.69845(13) 0.0152(5) Uani 1 1 d . . . . .
O9 O 0.45684(17) 0.95731(15) 0.74403(13) 0.0167(5) Uani 1 1 d . . . . .
O10 O 0.55900(17) 0.86476(15) 0.81918(13) 0.0159(5) Uani 1 1 d . . . . .
O11 O 0.56934(17) 0.68700(15) 0.79145(13) 0.0153(5) Uani 1 1 d . . . . .
O12 O 0.47890(17) 0.62493(15) 0.68690(13) 0.0158(5) Uani 1 1 d . . . . .
Cl1 Cl 0.13438(7) 0.49523(6) 0.55684(5) 0.0255(2) Uani 1 1 d . . . . .
Cl2 Cl -0.00295(7) 0.95224(7) 0.65053(7) 0.0413(3) Uani 1 1 d . . . . .
Cl3 Cl 0.60743(11) 1.05655(14) 0.88974(10) 0.0843(7) Uani 1 1 d . . . . .
Cl4 Cl 0.74670(6) 0.60821(6) 0.79176(5) 0.0251(2) Uani 1 1 d . . . . .
Cl7 Cl 0.36851(10) 0.45676(9) 0.46944(7) 0.0532(3) Uani 1 1 d . . . . .
Cl8 Cl 0.46211(10) 0.41356(8) 0.61931(7) 0.0474(3) Uani 1 1 d . . . . .
Cl9 Cl 0.48957(11) 1.17415(9) 0.65628(7) 0.0503(3) Uani 1 1 d . . . . .
Cl10 Cl 0.58630(14) 1.2610(2) 0.78436(15) 0.1338(12) Uani 1 1 d . . . . .
Co1 Co 0.36916(3) 0.69970(3) 0.66883(2) 0.01222(11) Uani 1 1 d . . . . .
Co2 Co 0.35682(3) 0.87344(3) 0.69733(2) 0.01237(11) Uani 1 1 d . . . . .
Co3 Co 0.27306(3) 0.75394(3) 0.75281(3) 0.01220(11) Uani 1 1 d . . . . .
Co4 Co 0.47246(3) 0.76855(3) 0.79594(2) 0.01232(11) Uani 1 1 d . . . . .
Cl5 Cl 0.69903(14) 0.90532(9) 0.69879(9) 0.0392(6) Uani 0.854(6) 1 d . . P B 1
Cl6 Cl 0.67735(11) 0.74229(10) 0.62609(10) 0.0330(5) Uani 0.854(6) 1 d . . P B 1
Cl5A Cl 0.7661(16) 0.8793(11) 0.7436(14) 0.114(9) Uani 0.146(6) 1 d . . P B 2
Cl6A Cl 0.676(2) 0.784(4) 0.6172(18) 0.27(3) Uani 0.146(6) 1 d . . P B 2

loop_
_atom_site_aniso_label
_atom_site_aniso_U_11
_atom_site_aniso_U_22
_atom_site_aniso_U_33
_atom_site_aniso_U_23
_atom_site_aniso_U_13
_atom_site_aniso_U_12
C1 0.0134(17) 0.0143(17) 0.0152(18) 0.0042(14) 0.0009(14) 0.0010(14)
C2 0.0198(19) 0.0163(18) 0.022(2) 0.0035(15) 0.0044(16) -0.0028(15)
C3 0.0144(17) 0.0176(18) 0.0113(17) -0.0008(14) 0.0019(14) 0.0002(14)
C4 0.0178(18) 0.0159(18) 0.023(2) -0.0014(15) 0.0061(16) 0.0003(15)
C5 0.0183(18) 0.0175(19) 0.0178(18) -0.0032(15) 0.0082(15) -0.0015(15)
C6 0.027(2) 0.022(2) 0.027(2) -0.0040(17) 0.0060(18) -0.0069(17)
C7 0.0164(18) 0.0153(18) 0.0203(19) 0.0017(15) 0.0097(15) 0.0005(14)
C8 0.0181(19) 0.0200(19) 0.029(2) -0.0043(16) 0.0080(17) 0.0006(15)
C9 0.0166(19) 0.027(2) 0.022(2) -0.0011(16) 0.0053(16) -0.0037(16)
C10 0.023(2) 0.040(3) 0.023(2) 0.0028(18) 0.0124(17) -0.0002(18)
C11 0.030(2) 0.036(2) 0.0152(19) -0.0005(17) 0.0067(17) 0.0047(19)
C12 0.023(2) 0.028(2) 0.018(2) -0.0047(16) 0.0008(16) -0.0019(17)
C13 0.0172(18) 0.023(2) 0.0177(19) -0.0028(15) 0.0034(15) -0.0008(15)
C14 0.025(2) 0.0197(19) 0.024(2) 0.0013(16) 0.0109(17) -0.0023(16)
C15 0.037(2) 0.026(2) 0.032(2) 0.0021(18) 0.021(2) -0.0064(18)
C16 0.047(3) 0.027(2) 0.021(2) 0.0052(17) 0.018(2) 0.0026(19)
C17 0.032(2) 0.024(2) 0.017(2) 0.0000(16) 0.0052(17) 0.0032(17)
C18 0.0195(19) 0.0176(19) 0.0200(19) 0.0004(15) 0.0069(15) 0.0027(15)
C19 0.0183(18) 0.0154(18) 0.023(2) -0.0011(15) 0.0090(15) -0.0026(14)
C20 0.028(2) 0.0186(19) 0.025(2) 0.0050(16) 0.0107(17) -0.0005(16)
C21 0.034(2) 0.032(2) 0.019(2) 0.0025(17) 0.0113(18) -0.0052(18)
C22 0.033(2) 0.025(2) 0.023(2) -0.0052(17) 0.0129(18) -0.0023(18)
C23 0.0227(19) 0.0160(18) 0.024(2) -0.0015(15) 0.0111(16) -0.0025(15)
C24 0.0200(19) 0.0164(18) 0.021(2) -0.0014(15) 0.0055(16) 0.0015(15)
C25 0.025(2) 0.023(2) 0.021(2) -0.0058(16) 0.0070(17) -0.0010(16)
C26 0.025(2) 0.028(2) 0.0151(19) 0.0024(16) 0.0061(16) -0.0018(17)
C27 0.024(2) 0.018(2) 0.025(2) 0.0054(16) 0.0058(17) 0.0010(16)
C28 0.0216(19) 0.0158(18) 0.0198(19) -0.0023(15) 0.0065(16) -0.0008(15)
C29 0.036(2) 0.031(2) 0.027(2) -0.0019(18) 0.0118(19) -0.0093(19)
C30 0.047(3) 0.028(2) 0.040(3) -0.005(2) 0.023(2) 0.003(2)
C31 0.048(3) 0.047(3) 0.063(4) 0.001(3) 0.037(3) 0.005(2)
N1 0.0141(15) 0.0125(15) 0.0192(16) 0.0001(12) 0.0060(12) 0.0011(12)
N2 0.0188(15) 0.0134(15) 0.0212(16) 0.0009(12) 0.0102(13) 0.0021(12)
N3 0.0141(15) 0.0146(15) 0.0182(16) 0.0020(12) 0.0065(12) -0.0005(12)
N4 0.0120(14) 0.0134(15) 0.0183(16) -0.0016(12) 0.0033(12) 0.0003(11)
O1 0.0126(12) 0.0116(12) 0.0143(12) -0.0006(9) 0.0034(10) -0.0002(9)
O2 0.0110(12) 0.0118(12) 0.0163(12) -0.0007(10) 0.0045(10) -0.0013(9)
O3 0.0142(12) 0.0090(11) 0.0146(12) -0.0004(9) 0.0051(10) 0.0011(9)
O4 0.0151(12) 0.0106(12) 0.0151(12) 0.0016(10) 0.0056(10) 0.0012(10)
O5 0.0144(12) 0.0141(12) 0.0187(13) -0.0019(10) 0.0053(10) -0.0016(10)
O6 0.0148(12) 0.0153(13) 0.0188(13) 0.0018(10) 0.0061(10) -0.0014(10)
O7 0.0149(12) 0.0118(12) 0.0192(13) 0.0002(10) 0.0065(10) -0.0003(10)
O8 0.0170(12) 0.0126(12) 0.0163(13) -0.0001(10) 0.0063(10) -0.0002(10)
O9 0.0183(13) 0.0121(12) 0.0211(13) 0.0010(10) 0.0084(11) -0.0010(10)
O10 0.0136(12) 0.0142(13) 0.0175(13) -0.0007(10) 0.0021(10) -0.0005(10)
O11 0.0143(12) 0.0136(12) 0.0170(13) -0.0004(10) 0.0042(10) 0.0003(10)
O12 0.0152(12) 0.0154(13) 0.0177(13) -0.0021(10) 0.0069(10) -0.0011(10)
Cl1 0.0275(5) 0.0173(5) 0.0273(5) -0.0045(4) 0.0036(4) -0.0058(4)
Cl2 0.0215(5) 0.0262(6) 0.0597(8) -0.0169(5) -0.0074(5) 0.0079(4)
Cl3 0.0538(9) 0.1317(16) 0.0783(11) -0.0762(12) 0.0367(8) -0.0486(10)
Cl4 0.0180(4) 0.0264(5) 0.0292(5) -0.0010(4) 0.0057(4) 0.0044(4)
Cl7 0.0586(8) 0.0575(8) 0.0425(7) -0.0162(6) 0.0161(6) -0.0095(7)
Cl8 0.0677(9) 0.0314(6) 0.0520(8) 0.0027(5) 0.0321(7) 0.0072(6)
Cl9 0.0646(9) 0.0457(7) 0.0467(7) 0.0062(6) 0.0266(7) 0.0000(6)
Cl10 0.0497(11) 0.193(3) 0.140(2) -0.118(2) 0.0089(12) -0.0104(13)
Co1 0.0115(2) 0.0112(2) 0.0138(2) -0.00097(18) 0.00416(18) -0.00037(18)
Co2 0.0127(2) 0.0105(2) 0.0138(2) 0.00090(18) 0.00437(19) -0.00021(18)
Co3 0.0119(2) 0.0103(2) 0.0150(2) 0.00087(18) 0.00542(19) 0.00016(18)
Co4 0.0117(2) 0.0112(2) 0.0132(2) -0.00044(18) 0.00317(18) 0.00051(18)
Cl5 0.0551(12) 0.0240(7) 0.0449(10) 0.0039(6) 0.0253(8) -0.0114(6)
Cl6 0.0245(8) 0.0449(9) 0.0332(8) -0.0141(6) 0.0145(6) -0.0057(7)
Cl5A 0.116(17) 0.067(10) 0.18(2) -0.046(12) 0.075(17) -0.054(11)
Cl6A 0.20(3) 0.51(7) 0.16(3) -0.16(4) 0.13(2) -0.26(4)

loop_
_atom_type_symbol
_atom_type_description
_atom_type_scat_dispersion_real
_atom_type_scat_dispersion_imag
_atom_type_scat_source
C C 0.0033 0.0016 'International Tables Vol C Tables 4.2.6.8 and 6.1.1.4'
H H 0.0000 0.0000 'International Tables Vol C Tables 4.2.6.8 and 6.1.1.4'
N N 0.0061 0.0033 'International Tables Vol C Tables 4.2.6.8 and 6.1.1.4'
O O 0.0106 0.0060 'International Tables Vol C Tables 4.2.6.8 and 6.1.1.4'
Cl Cl 0.1484 0.1585 'International Tables Vol C Tables 4.2.6.8 and 6.1.1.4'
Co Co 0.3494 0.9721 'International Tables Vol C Tables 4.2.6.8 and 6.1.1.4'
P P 0.1023 0.0942 'International Tables Vol C Tables 4.2.6.8 and 6.1.1.4'

loop_
_geom_angle_atom_site_label_1
_geom_angle_atom_site_label_2
_geom_angle_atom_site_label_3
_geom_angle
O5 C1 O6 128.3(3)
O5 C1 C2 116.9(3)
O6 C1 C2 114.9(3)
C1 C2 Cl1 112.2(3)
C1 C2 H2A 109.2
Cl1 C2 H2A 109.2
C1 C2 H2B 109.2
Cl1 C2 H2B 109.2
H2A C2 H2B 107.9
O8 C3 O7 128.4(3)
O8 C3 C4 115.8(3)
O7 C3 C4 115.8(3)
C3 C4 Cl2 110.5(3)
C3 C4 H4A 109.5
Cl2 C4 H4A 109.5
C3 C4 H4B 109.5
Cl2 C4 H4B 109.5
H4A C4 H4B 108.1
O9 C5 O10 128.2(3)
O9 C5 C6 116.3(3)
O10 C5 C6 115.5(3)
C5 C6 Cl3 111.6(3)
C5 C6 H6A 109.3
Cl3 C6 H6A 109.3
C5 C6 H6B 109.3
Cl3 C6 H6B 109.3
H6A C6 H6B 108.0
O11 C7 O12 129.1(3)
O11 C7 C8 118.8(3)
O12 C7 C8 112.1(3)
C7 C8 Cl4 113.5(3)
C7 C8 H8A 108.9
Cl4 C8 H8A 108.9
C7 C8 H8B 108.9
Cl4 C8 H8B 108.9
H8A C8 H8B 107.7
N1 C9 C10 123.4(4)
N1 C9 H9 118.3
C10 C9 H9 118.3
C11 C10 C9 118.5(4)
C11 C10 H10 120.8
C9 C10 H10 120.8
C10 C11 C12 119.3(4)
C10 C11 H11 120.4
C12 C11 H11 120.4
C13 C12 C11 118.8(4)
C13 C12 H12 120.6
C11 C12 H12 120.6
N1 C13 C12 122.4(4)
N1 C13 H13 118.8
C12 C13 H13 118.8
N2 C14 C15 122.4(4)
N2 C14 H14 118.8
C15 C14 H14 118.8
C16 C15 C14 119.2(4)
C16 C15 H15 120.4
C14 C15 H15 120.4
C15 C16 C17 118.9(4)
C15 C16 H16 120.6
C17 C16 H16 120.6
C18 C17 C16 118.9(4)
C18 C17 H17 120.6
C16 C17 H17 120.6
N2 C18 C17 122.8(4)
N2 C18 H18 118.6
C17 C18 H18 118.6
N3 C19 C20 122.2(4)
N3 C19 H19 118.9
C20 C19 H19 118.9
C19 C20 C21 119.4(4)
C19 C20 H20 120.3
C21 C20 H20 120.3
C22 C21 C20 118.7(4)
C22 C21 H21 120.6
C20 C21 H21 120.6
C21 C22 C23 119.0(4)
C21 C22 H22 120.5
C23 C22 H22 120.5
N3 C23 C22 122.8(4)
N3 C23 H23 118.6
C22 C23 H23 118.6
N4 C24 C25 122.4(4)
N4 C24 H24 118.8
C25 C24 H24 118.8
C24 C25 C26 119.5(4)
C24 C25 H25 120.2
C26 C25 H25 120.2
C25 C26 C27 117.9(4)
C25 C26 H26 121.0
C27 C26 H26 121.0
C28 C27 C26 119.5(4)
C28 C27 H27 120.3
C26 C27 H27 120.3
N4 C28 C27 122.6(3)
N4 C28 H28 118.7
C27 C28 H28 118.7
Cl5 C29 Cl6 112.7(2)
Cl6A C29 Cl5A 103.7(11)
Cl5 C29 H29A 109.1
Cl6 C29 H29A 109.1
Cl5 C29 H29B 109.1
Cl6 C29 H29B 109.1
H29A C29 H29B 107.8
Cl7 C30 Cl8 111.0(2)
Cl7 C30 H30A 109.4
Cl8 C30 H30A 109.4
Cl7 C30 H30B 109.4
Cl8 C30 H30B 109.4
H30A C30 H30B 108.0
Cl10 C31 Cl9 110.3(3)
Cl10 C31 H31A 109.6
Cl9 C31 H31A 109.6
Cl10 C31 H31B 109.6
Cl9 C31 H31B 109.6
H31A C31 H31B 108.1
C9 N1 C13 117.6(3)
C9 N1 Co1 119.8(3)
C13 N1 Co1 122.5(3)
C14 N2 C18 117.8(3)
C14 N2 Co2 122.4(3)
C18 N2 Co2 119.8(3)
C23 N3 C19 117.9(3)
C23 N3 Co3 121.4(3)
C19 N3 Co3 120.6(3)
C28 N4 C24 118.2(3)
C28 N4 Co4 121.5(2)
C24 N4 Co4 120.3(3)
Co3 O1 Co1 92.54(11)
Co3 O1 Co2 93.17(11)
Co1 O1 Co2 98.67(11)
Co1 O2 Co4 92.52(11)
Co1 O2 Co2 98.43(11)
Co4 O2 Co2 92.43(11)
Co3 O3 Co4 98.74(11)
Co3 O3 Co1 92.47(10)
Co4 O3 Co1 92.78(11)
Co2 O4 Co4 92.86(11)
Co2 O4 Co3 93.21(11)
Co4 O4 Co3 98.37(11)
C1 O5 Co1 122.2(2)
C1 O6 Co3 121.4(2)
C3 O7 Co3 122.2(2)
C3 O8 Co2 121.8(2)
C5 O9 Co2 122.0(2)
C5 O10 Co4 121.7(2)
C7 O11 Co4 121.6(2)
C7 O12 Co1 121.4(2)
O3 Co1 O1 86.70(10)
O3 Co1 O2 86.75(10)
O1 Co1 O2 81.45(11)
O3 Co1 O5 87.54(10)
O1 Co1 O5 92.96(11)
O2 Co1 O5 172.22(10)
O3 Co1 O12 88.72(10)
O1 Co1 O12 171.23(10)
O2 Co1 O12 90.83(10)
O5 Co1 O12 94.31(10)
O3 Co1 N1 177.83(12)
O1 Co1 N1 94.12(11)
O2 Co1 N1 95.36(12)
O5 Co1 N1 90.41(11)
O12 Co1 N1 90.73(11)
O3 Co1 Co3 43.74(7)
O1 Co1 Co3 43.67(7)
O2 Co1 Co3 88.06(8)
O5 Co1 Co3 84.16(8)
O12 Co1 Co3 132.43(8)
N1 Co1 Co3 136.72(9)
O3 Co1 Co4 43.59(7)
O1 Co1 Co4 87.55(8)
O2 Co1 Co4 43.76(7)
O5 Co1 Co4 131.06(8)
O12 Co1 Co4 83.98(7)
N1 Co1 Co4 138.41(9)
Co3 Co1 Co4 63.28(3)
O3 Co1 Co2 83.99(7)
O1 Co1 Co2 40.69(7)
O2 Co1 Co2 40.82(7)
O5 Co1 Co2 133.14(8)
O12 Co1 Co2 131.30(7)
N1 Co1 Co2 97.95(9)
Co3 Co1 Co2 58.653(17)
Co4 Co1 Co2 58.380(18)
O4 Co2 O1 86.29(10)
O4 Co2 O2 86.82(10)
O1 Co2 O2 81.33(11)
O4 Co2 N2 178.68(12)
O1 Co2 N2 94.44(12)
O2 Co2 N2 94.38(11)
O4 Co2 O8 87.95(10)
O1 Co2 O8 90.80(10)
O2 Co2 O8 170.82(10)
N2 Co2 O8 90.94(11)
O4 Co2 O9 87.90(10)
O1 Co2 O9 170.34(10)
O2 Co2 O9 90.66(10)
N2 Co2 O9 91.53(12)
O8 Co2 O9 96.69(10)
O4 Co2 Co4 43.73(7)
O1 Co2 Co4 87.51(8)
O2 Co2 Co4 43.76(8)
N2 Co2 Co4 137.36(9)
O8 Co2 Co4 131.66(7)
O9 Co2 Co4 82.96(8)
O4 Co2 Co3 43.56(7)
O1 Co2 Co3 43.33(8)
O2 Co2 Co3 87.54(8)
N2 Co2 Co3 136.99(9)
O8 Co2 Co3 83.46(8)
O9 Co2 Co3 131.45(8)
Co4 Co2 Co3 63.07(3)
O4 Co2 Co1 83.77(7)
O1 Co2 Co1 40.64(7)
O2 Co2 Co1 40.75(7)
N2 Co2 Co1 97.50(9)
O8 Co2 Co1 131.04(7)
O9 Co2 Co1 130.92(8)
Co4 Co2 Co1 58.38(2)
Co3 Co2 Co1 58.12(2)
O1 Co3 O3 86.87(10)
O1 Co3 O4 86.14(10)
O3 Co3 O4 81.40(10)
O1 Co3 N3 179.75(12)
O3 Co3 N3 93.33(11)
O4 Co3 N3 94.04(12)
O1 Co3 O7 88.41(10)
O3 Co3 O7 171.09(10)
O4 Co3 O7 90.74(10)
N3 Co3 O7 91.41(11)
O1 Co3 O6 88.28(10)
O3 Co3 O6 90.96(10)
O4 Co3 O6 170.77(10)
N3 Co3 O6 91.57(12)
O7 Co3 O6 96.45(10)
O1 Co3 Co1 43.79(7)
O3 Co3 Co1 43.79(7)
O4 Co3 Co1 87.61(8)
N3 Co3 Co1 136.38(9)
O7 Co3 Co1 132.19(8)
O6 Co3 Co1 83.27(8)
O1 Co3 Co2 43.50(7)
O3 Co3 Co2 87.62(8)
O4 Co3 Co2 43.23(7)
N3 Co3 Co2 136.65(9)
O7 Co3 Co2 83.76(8)
O6 Co3 Co2 131.78(8)
Co1 Co3 Co2 63.23(2)
O1 Co3 Co4 83.86(7)
O3 Co3 Co4 40.64(7)
O4 Co3 Co4 40.81(7)
N3 Co3 Co4 96.39(9)
O7 Co3 Co4 131.23(7)
O6 Co3 Co4 131.17(7)
Co1 Co3 Co4 58.49(2)
Co2 Co3 Co4 58.32(2)
O3 Co4 O4 81.39(10)
O3 Co4 O2 86.75(10)
O4 Co4 O2 86.55(10)
O3 Co4 N4 94.82(11)
O4 Co4 N4 93.24(11)
O2 Co4 N4 178.36(12)
O3 Co4 O10 172.19(10)
O4 Co4 O10 92.90(11)
O2 Co4 O10 87.59(10)
N4 Co4 O10 90.80(11)
O3 Co4 O11 90.59(10)
O4 Co4 O11 170.79(10)
O2 Co4 O11 88.49(10)
N4 Co4 O11 91.93(11)
O10 Co4 O11 94.65(10)
O3 Co4 Co2 87.85(8)
O4 Co4 Co2 43.41(7)
O2 Co4 Co2 43.81(7)
N4 Co4 Co2 135.72(9)
O10 Co4 Co2 84.34(8)
O11 Co4 Co2 132.30(8)
O3 Co4 Co1 43.62(7)
O4 Co4 Co1 87.40(8)
O2 Co4 Co1 43.73(7)
N4 Co4 Co1 137.89(9)
O10 Co4 Co1 131.26(8)
O11 Co4 Co1 83.66(7)
Co2 Co4 Co1 63.24(2)
O3 Co4 Co3 40.62(7)
O4 Co4 Co3 40.82(7)
O2 Co4 Co3 84.05(7)
N4 Co4 Co3 96.85(9)
O10 Co4 Co3 133.25(7)
O11 Co4 Co3 130.85(7)
Co2 Co4 Co3 58.60(2)
Co1 Co4 Co3 58.233(18)

loop_
_geom_bond_atom_site_label_1
_geom_bond_atom_site_label_2
_geom_bond_distance
C1 O5 1.262(4)
C1 O6 1.265(4)
C1 C2 1.515(5)
C2 Cl1 1.786(4)
C2 H2A 0.9900
C2 H2B 0.9900
C3 O8 1.262(4)
C3 O7 1.263(4)
C3 C4 1.525(5)
C4 Cl2 1.776(4)
C4 H4A 0.9900
C4 H4B 0.9900
C5 O9 1.257(4)
C5 O10 1.271(4)
C5 C6 1.528(5)
C6 Cl3 1.732(4)
C6 H6A 0.9900
C6 H6B 0.9900
C7 O11 1.257(4)
C7 O12 1.267(4)
C7 C8 1.525(5)
C8 Cl4 1.774(4)
C8 H8A 0.9900
C8 H8B 0.9900
C9 N1 1.335(5)
C9 C10 1.377(6)
C9 H9 0.9500
C10 C11 1.373(6)
C10 H10 0.9500
C11 C12 1.386(6)
C11 H11 0.9500
C12 C13 1.376(5)
C12 H12 0.9500
C13 N1 1.350(5)
C13 H13 0.9500
C14 N2 1.345(5)
C14 C15 1.378(6)
C14 H14 0.9500
C15 C16 1.378(6)
C15 H15 0.9500
C16 C17 1.385(6)
C16 H16 0.9500
C17 C18 1.373(5)
C17 H17 0.9500
C18 N2 1.350(5)
C18 H18 0.9500
C19 N3 1.349(5)
C19 C20 1.377(5)
C19 H19 0.9500
C20 C21 1.383(6)
C20 H20 0.9500
C21 C22 1.376(6)
C21 H21 0.9500
C22 C23 1.379(6)
C22 H22 0.9500
C23 N3 1.341(5)
C23 H23 0.9500
C24 N4 1.344(5)
C24 C25 1.380(5)
C24 H24 0.9500
C25 C26 1.386(6)
C25 H25 0.9500
C26 C27 1.391(6)
C26 H26 0.9500
C27 C28 1.376(5)
C27 H27 0.9500
C28 N4 1.342(5)
C28 H28 0.9500
C29 Cl6A 1.71(3)
C29 Cl5 1.744(4)
C29 Cl6 1.770(5)
C29 Cl5A 1.901(16)
C29 H29A 0.9900
C29 H29B 0.9900
C30 Cl7 1.758(5)
C30 Cl8 1.768(5)
C30 H30A 0.9900
C30 H30B 0.9900
C31 Cl10 1.697(6)
C31 Cl9 1.738(5)
C31 H31A 0.9900
C31 H31B 0.9900
N1 Co1 1.962(3)
N2 Co2 1.961(3)
N3 Co3 1.953(3)
N4 Co4 1.948(3)
O1 Co3 1.861(2)
O1 Co1 1.866(2)
O1 Co2 1.867(2)
O2 Co1 1.868(2)
O2 Co4 1.869(2)
O2 Co2 1.871(2)
O3 Co3 1.864(2)
O3 Co4 1.864(2)
O3 Co1 1.865(2)
O4 Co2 1.858(2)
O4 Co4 1.869(2)
O4 Co3 1.869(2)
O5 Co1 1.939(2)
O6 Co3 1.975(2)
O7 Co3 1.964(2)
O8 Co2 1.981(2)
O9 Co2 1.983(3)
O10 Co4 1.955(2)
O11 Co4 1.972(2)
O12 Co1 1.962(2)
Co1 Co3 2.6930(8)
Co1 Co4 2.7005(8)
Co1 Co2 2.8315(11)
Co2 Co4 2.7004(8)
Co2 Co3 2.7085(8)
Co3 Co4 2.8292(12)
